data_4070786
loop_
_publ_author_name
'Lim, Young Mook'
'Lee, Myong Euy'

_publ_section_title
;
 An Unexpected Ring Contraction: Phenylsilane to Silacyclopentane
;
_journal_issue 5
_journal_name_full Organometallics
_journal_page_first 1000
_journal_paper_doi 10.1021/om701009d
_journal_volume 27
_journal_year 2008
_chemical_formula_sum 'C23 H52 O Si6'
_chemical_formula_weight 513.19
_chemical_name_systematic
; 
 ? 
;
_space_group_IT_number 2
_symmetry_space_group_name_Hall '-P 1'
_symmetry_space_group_name_H-M 'P -1'
_atom_sites_solution_hydrogens geom
_atom_sites_solution_primary direct
_atom_sites_solution_secondary difmap
_audit_creation_method SHELXL-97
_cell_angle_alpha 82.678(3)
_cell_angle_beta 81.324(3)
_cell_angle_gamma 70.564(2)
_cell_formula_units_Z 2
_cell_length_a 9.5333(15)
_cell_length_b 13.396(2)
_cell_length_c 14.371(2)
_cell_measurement_temperature 293(2)
_cell_volume 1705.0(4)
_computing_structure_refinement 'SHELXL-97 (Sheldrick, 1997)'
_computing_structure_solution 'SHELXS-97 (Sheldrick, 1990)'
_diffrn_ambient_temperature 293(2)
_diffrn_measured_fraction_theta_full 0.989
_diffrn_measured_fraction_theta_max 0.989
_diffrn_radiation_monochromator graphite
_diffrn_radiation_source 'fine-focus sealed tube'
_diffrn_radiation_type MoK\a
_diffrn_radiation_wavelength 0.71073
_diffrn_reflns_av_R_equivalents 0.0459
_diffrn_reflns_av_sigmaI/netI 0.0891
_diffrn_reflns_limit_h_max 11
_diffrn_reflns_limit_h_min -11
_diffrn_reflns_limit_k_max 16
_diffrn_reflns_limit_k_min -16
_diffrn_reflns_limit_l_max 16
_diffrn_reflns_limit_l_min -17
_diffrn_reflns_number 13091
_diffrn_reflns_theta_full 25.57
_diffrn_reflns_theta_max 25.57
_diffrn_reflns_theta_min 1.44
_exptl_absorpt_coefficient_mu 0.385
_exptl_absorpt_correction_T_max 0.9848
_exptl_absorpt_correction_T_min 0.7329
_exptl_crystal_density_diffrn 1.499
_exptl_crystal_density_method 'not measured'
_exptl_crystal_F_000 846
_exptl_crystal_size_max 0.86
_exptl_crystal_size_mid 0.34
_exptl_crystal_size_min 0.04
_refine_diff_density_max 0.305
_refine_diff_density_min -0.239
_refine_diff_density_rms 0.051
_refine_ls_extinction_method none
_refine_ls_goodness_of_fit_ref 0.969
_refine_ls_hydrogen_treatment mixed
_refine_ls_matrix_type full
_refine_ls_number_parameters 271
_refine_ls_number_reflns 6342
_refine_ls_number_restraints 0
_refine_ls_restrained_S_all 0.969
_refine_ls_R_factor_all 0.1166
_refine_ls_R_factor_gt 0.0596
_refine_ls_shift/su_max 0.000
_refine_ls_shift/su_mean 0.000
_refine_ls_structure_factor_coef Fsqd
_refine_ls_weighting_details 'calc w=1/[\s^2^(Fo^2^)+(0.0617P)^2^+0.0000P] where P=(Fo^2^+2Fc^2^)/3'
_refine_ls_weighting_scheme calc
_refine_ls_wR_factor_gt 0.1127
_refine_ls_wR_factor_ref 0.1289
_reflns_number_gt 3854
_reflns_number_total 6342
_reflns_threshold_expression >2sigma(I)
_cod_data_source_file om701009d-file002.cif
_cod_data_source_block d070m
_cod_original_cell_volume 1704.9(5)
_cod_database_code 4070786

loop_
_symmetry_equiv_pos_as_xyz
'x, y, z'
'-x, -y, -z'

loop_
_atom_site_label
_atom_site_type_symbol
_atom_site_fract_x
_atom_site_fract_y
_atom_site_fract_z
_atom_site_U_iso_or_equiv
_atom_site_adp_type
_atom_site_occupancy
_atom_site_symmetry_multiplicity
_atom_site_calc_flag
_atom_site_refinement_flags
Si4 Si 0.49892(10) 0.73603(7) 0.10040(6) 0.0375(2) Uani 1 1 d .
Si5 Si 0.78670(11) 0.87549(7) 0.20835(7) 0.0420(3) Uani 1 1 d .
Si3 Si 0.72761(11) 0.35746(6) 0.21928(6) 0.0391(3) Uani 1 1 d .
Si1 Si 0.51584(11) 0.72985(7) 0.37793(6) 0.0383(2) Uani 1 1 d .
Si2 Si 1.00316(11) 0.44283(7) 0.21893(7) 0.0461(3) Uani 1 1 d .
Si6 Si 0.34742(11) 0.97897(7) 0.34966(7) 0.0465(3) Uani 1 1 d .
C1 C 0.6269(3) 0.6559(2) 0.2766(2) 0.0299(7) Uani 1 1 d .
C6 C 0.7014(3) 0.5504(2) 0.2850(2) 0.0321(7) Uani 1 1 d .
H6A H 0.6927 0.5181 0.3459 0.039 Uiso 1 1 calc R
C7 C 0.7960(3) 0.4763(2) 0.2123(2) 0.0324(7) Uani 1 1 d .
H7A H 0.7766 0.5147 0.1503 0.039 Uiso 1 1 calc R
O1 O 0.3400(2) 0.73241(17) 0.39416(16) 0.0522(6) Uani 1 1 d .
C2 C 0.6282(3) 0.7334(2) 0.1900(2) 0.0284(7) Uani 1 1 d .
H2A H 0.7302 0.7104 0.1574 0.034 Uiso 1 1 calc R
C3 C 0.6024(3) 0.8489(2) 0.2231(2) 0.0327(7) Uani 1 1 d .
H3A H 0.5371 0.9014 0.1811 0.039 Uiso 1 1 calc R
C4 C 0.5232(3) 0.8636(2) 0.3283(2) 0.0346(8) Uani 1 1 d .
H4A H 0.5961 0.8769 0.3622 0.041 Uiso 1 1 calc R
C5 C 0.5991(4) 0.6808(3) 0.4906(2) 0.0596(11) Uani 1 1 d .
H5A H 0.5899 0.6120 0.5114 0.089 Uiso 1 1 calc R
H5B H 0.5474 0.7293 0.5377 0.089 Uiso 1 1 calc R
H5C H 0.7031 0.6757 0.4809 0.089 Uiso 1 1 calc R
C17 C 0.5804(4) 0.6197(3) 0.0278(2) 0.0518(10) Uani 1 1 d .
H17A H 0.5130 0.6225 -0.0166 0.078 Uiso 1 1 calc R
H17B H 0.5955 0.5551 0.0683 0.078 Uiso 1 1 calc R
H17C H 0.6747 0.6215 -0.0058 0.078 Uiso 1 1 calc R
C14 C 0.7925(4) 0.2900(3) 0.1072(2) 0.0553(10) Uani 1 1 d .
H14A H 0.7587 0.2294 0.1119 0.083 Uiso 1 1 calc R
H14B H 0.8999 0.2674 0.0967 0.083 Uiso 1 1 calc R
H14C H 0.7522 0.3387 0.0554 0.083 Uiso 1 1 calc R
C19 C 0.8766(4) 0.8591(3) 0.0845(3) 0.0621(11) Uani 1 1 d .
H19A H 0.8906 0.7886 0.0690 0.093 Uiso 1 1 calc R
H19B H 0.9720 0.8704 0.0783 0.093 Uiso 1 1 calc R
H19C H 0.8137 0.9099 0.0424 0.093 Uiso 1 1 calc R
C20 C 0.9060(4) 0.7844(3) 0.2956(3) 0.0574(10) Uani 1 1 d .
H20A H 0.8557 0.7959 0.3583 0.086 Uiso 1 1 calc R
H20B H 0.9996 0.7983 0.2902 0.086 Uiso 1 1 calc R
H20C H 0.9244 0.7121 0.2832 0.086 Uiso 1 1 calc R
C13 C 0.5191(4) 0.4000(3) 0.2366(3) 0.0546(10) Uani 1 1 d .
H13A H 0.4866 0.3388 0.2411 0.082 Uiso 1 1 calc R
H13B H 0.4804 0.4477 0.1839 0.082 Uiso 1 1 calc R
H13C H 0.4830 0.4355 0.2936 0.082 Uiso 1 1 calc R
C22 C 0.3840(5) 1.1088(3) 0.3174(3) 0.0732(13) Uani 1 1 d .
H22A H 0.2924 1.1661 0.3287 0.110 Uiso 1 1 calc R
H22B H 0.4221 1.1133 0.2518 0.110 Uiso 1 1 calc R
H22C H 0.4562 1.1134 0.3551 0.110 Uiso 1 1 calc R
C18 C 0.7645(4) 1.0142(3) 0.2319(3) 0.0653(12) Uani 1 1 d .
H18A H 0.7182 1.0266 0.2953 0.098 Uiso 1 1 calc R
H18B H 0.7027 1.0634 0.1883 0.098 Uiso 1 1 calc R
H18C H 0.8610 1.0239 0.2241 0.098 Uiso 1 1 calc R
C10 C 1.1174(4) 0.3166(3) 0.1655(3) 0.0624(11) Uani 1 1 d .
H10A H 1.2212 0.3028 0.1716 0.094 Uiso 1 1 calc R
H10B H 1.1042 0.3230 0.0998 0.094 Uiso 1 1 calc R
H10C H 1.0855 0.2590 0.1975 0.094 Uiso 1 1 calc R
C12 C 0.7947(4) 0.2628(3) 0.3223(2) 0.0577(10) Uani 1 1 d .
H12A H 0.7592 0.2032 0.3249 0.087 Uiso 1 1 calc R
H12B H 0.7573 0.2979 0.3794 0.087 Uiso 1 1 calc R
H12C H 0.9022 0.2385 0.3155 0.087 Uiso 1 1 calc R
C11 C 1.0693(4) 0.5478(3) 0.1468(3) 0.0741(13) Uani 1 1 d .
H11A H 1.1744 0.5321 0.1501 0.111 Uiso 1 1 calc R
H11B H 1.0153 0.6154 0.1709 0.111 Uiso 1 1 calc R
H11C H 1.0523 0.5500 0.0823 0.111 Uiso 1 1 calc R
C16 C 0.3122(4) 0.7333(3) 0.1572(3) 0.0651(11) Uani 1 1 d .
H16A H 0.2508 0.7350 0.1094 0.098 Uiso 1 1 calc R
H16B H 0.2658 0.7939 0.1931 0.098 Uiso 1 1 calc R
H16C H 0.3234 0.6695 0.1984 0.098 Uiso 1 1 calc R
C15 C 0.4787(5) 0.8561(3) 0.0150(3) 0.0744(13) Uani 1 1 d .
H15A H 0.4124 0.8574 -0.0295 0.112 Uiso 1 1 calc R
H15B H 0.5750 0.8538 -0.0179 0.112 Uiso 1 1 calc R
H15C H 0.4382 0.9189 0.0487 0.112 Uiso 1 1 calc R
C23 C 0.1952(4) 0.9816(3) 0.2824(3) 0.0788(14) Uani 1 1 d .
H23A H 0.1091 1.0420 0.2969 0.118 Uiso 1 1 calc R
H23B H 0.1694 0.9177 0.2993 0.118 Uiso 1 1 calc R
H23C H 0.2283 0.9864 0.2159 0.118 Uiso 1 1 calc R
C21 C 0.2827(5) 0.9749(3) 0.4781(3) 0.0825(14) Uani 1 1 d .
H21A H 0.1922 1.0329 0.4903 0.124 Uiso 1 1 calc R
H21B H 0.3585 0.9807 0.5122 0.124 Uiso 1 1 calc R
H21C H 0.2638 0.9089 0.4984 0.124 Uiso 1 1 calc R
C9 C 1.0419(5) 0.4338(4) 0.3433(3) 0.0822(14) Uani 1 1 d .
H9A H 1.1477 0.4163 0.3450 0.123 Uiso 1 1 calc R
H9B H 1.0073 0.3797 0.3799 0.123 Uiso 1 1 calc R
H9C H 0.9908 0.5008 0.3692 0.123 Uiso 1 1 calc R
C8 C 0.2953(5) 0.6403(3) 0.4178(3) 0.0708(12) Uani 1 1 d .
H8A H 0.1881 0.6604 0.4241 0.106 Uiso 1 1 calc R
H8B H 0.3307 0.6055 0.4764 0.106 Uiso 1 1 calc R
H8C H 0.3370 0.5927 0.3688 0.106 Uiso 1 1 calc R

loop_
_atom_site_aniso_label
_atom_site_aniso_U_11
_atom_site_aniso_U_22
_atom_site_aniso_U_33
_atom_site_aniso_U_23
_atom_site_aniso_U_13
_atom_site_aniso_U_12
Si4 0.0445(6) 0.0342(5) 0.0376(6) -0.0025(4) -0.0139(5) -0.0139(4)
Si5 0.0484(6) 0.0356(5) 0.0488(6) -0.0039(4) -0.0081(5) -0.0211(5)
Si3 0.0514(6) 0.0307(5) 0.0373(6) -0.0073(4) -0.0030(5) -0.0153(4)
Si1 0.0472(6) 0.0287(5) 0.0359(6) -0.0049(4) -0.0030(5) -0.0079(4)
Si2 0.0390(6) 0.0377(5) 0.0595(7) -0.0067(5) -0.0114(5) -0.0062(5)
Si6 0.0492(7) 0.0322(5) 0.0530(7) -0.0117(4) -0.0099(5) -0.0015(4)
C1 0.0316(18) 0.0265(16) 0.0338(19) -0.0040(13) -0.0103(15) -0.0086(14)
C6 0.0375(19) 0.0292(16) 0.0309(19) -0.0008(14) -0.0086(15) -0.0108(15)
C7 0.0389(19) 0.0259(15) 0.0312(19) -0.0010(13) -0.0060(15) -0.0086(14)
O1 0.0475(15) 0.0425(13) 0.0631(17) -0.0111(12) 0.0116(13) -0.0151(11)
C2 0.0275(17) 0.0259(15) 0.0325(19) -0.0052(13) -0.0051(14) -0.0077(13)
C3 0.0377(19) 0.0251(15) 0.0358(19) -0.0033(13) -0.0093(15) -0.0081(14)
C4 0.0359(19) 0.0283(16) 0.040(2) -0.0066(14) -0.0092(16) -0.0080(14)
C5 0.088(3) 0.045(2) 0.040(2) -0.0037(17) -0.011(2) -0.012(2)
C17 0.067(3) 0.054(2) 0.037(2) -0.0119(17) -0.0149(19) -0.0158(19)
C14 0.077(3) 0.049(2) 0.045(2) -0.0154(18) -0.004(2) -0.024(2)
C19 0.065(3) 0.060(2) 0.065(3) -0.006(2) 0.001(2) -0.029(2)
C20 0.048(2) 0.062(2) 0.067(3) 0.000(2) -0.018(2) -0.022(2)
C13 0.061(3) 0.056(2) 0.055(2) -0.0092(19) -0.005(2) -0.028(2)
C22 0.080(3) 0.033(2) 0.102(4) -0.007(2) -0.028(3) -0.004(2)
C18 0.077(3) 0.046(2) 0.086(3) -0.012(2) -0.015(2) -0.033(2)
C10 0.050(2) 0.047(2) 0.081(3) -0.006(2) 0.001(2) -0.0070(19)
C12 0.083(3) 0.040(2) 0.050(2) -0.0008(17) -0.002(2) -0.022(2)
C11 0.051(3) 0.046(2) 0.124(4) -0.007(2) 0.001(3) -0.019(2)
C16 0.050(2) 0.087(3) 0.067(3) -0.027(2) -0.007(2) -0.026(2)
C15 0.116(4) 0.057(2) 0.066(3) 0.019(2) -0.052(3) -0.040(3)
C23 0.052(3) 0.060(3) 0.122(4) -0.031(3) -0.033(3) 0.002(2)
C21 0.091(3) 0.064(3) 0.069(3) -0.021(2) 0.011(3) 0.004(2)
C9 0.061(3) 0.102(4) 0.080(3) -0.021(3) -0.029(3) -0.007(3)
C8 0.085(3) 0.063(3) 0.073(3) -0.010(2) 0.012(2) -0.043(2)

loop_
_atom_type_symbol
_atom_type_description
_atom_type_scat_dispersion_real
_atom_type_scat_dispersion_imag
_atom_type_scat_source
C C 0.0033 0.0016 'International Tables Vol C Tables 4.2.6.8 and 6.1.1.4'
H H 0.0000 0.0000 'International Tables Vol C Tables 4.2.6.8 and 6.1.1.4'
O O 0.0106 0.0060 'International Tables Vol C Tables 4.2.6.8 and 6.1.1.4'
Si Si 0.0817 0.0704 'International Tables Vol C Tables 4.2.6.8 and 6.1.1.4'

loop_
_geom_angle_atom_site_label_1
_geom_angle_atom_site_label_2
_geom_angle_atom_site_label_3
_geom_angle
C16 Si4 C15 110.07(19)
C16 Si4 C17 107.58(16)
C15 Si4 C17 105.71(17)
C16 Si4 C2 112.35(15)
C15 Si4 C2 109.87(14)
C17 Si4 C2 111.03(14)
C3 Si5 C20 108.38(15)
C3 Si5 C18 112.42(15)
C20 Si5 C18 107.27(17)
C3 Si5 C19 110.11(15)
C20 Si5 C19 112.38(18)
C18 Si5 C19 106.30(17)
C12 Si3 C13 107.05(17)
C12 Si3 C14 110.55(16)
C13 Si3 C14 107.90(16)
C12 Si3 C7 110.44(15)
C13 Si3 C7 110.63(14)
C14 Si3 C7 110.19(15)
O1 Si1 C1 113.46(12)
O1 Si1 C4 108.79(13)
C1 Si1 C4 97.12(13)
O1 Si1 C5 108.97(16)
C1 Si1 C5 113.24(15)
C4 Si1 C5 114.91(15)
C11 Si2 C10 104.96(18)
C11 Si2 C9 110.1(2)
C10 Si2 C9 109.17(18)
C11 Si2 C7 108.60(16)
C10 Si2 C7 112.89(15)
C9 Si2 C7 110.93(17)
C23 Si6 C21 110.0(2)
C23 Si6 C22 106.73(19)
C21 Si6 C22 106.33(19)
C23 Si6 C4 113.92(16)
C21 Si6 C4 108.29(17)
C22 Si6 C4 111.34(16)
C6 C1 C2 127.9(3)
C6 C1 Si1 122.8(2)
C2 C1 Si1 109.11(19)
C1 C6 C7 130.9(3)
C6 C7 Si3 109.2(2)
C6 C7 Si2 112.50(19)
Si3 C7 Si2 115.06(15)
C8 O1 Si1 123.7(2)
C1 C2 C3 109.1(2)
C1 C2 Si4 115.66(19)
C3 C2 Si4 112.80(19)
C4 C3 C2 113.2(2)
C4 C3 Si5 110.80(19)
C2 C3 Si5 109.44(19)
C3 C4 Si1 105.67(18)
C3 C4 Si6 118.5(2)
Si1 C4 Si6 116.91(16)

loop_
_geom_bond_atom_site_label_1
_geom_bond_atom_site_label_2
_geom_bond_distance
Si4 C16 1.853(4)
Si4 C15 1.869(3)
Si4 C17 1.867(3)
Si4 C2 1.903(3)
Si5 C3 1.883(3)
Si5 C20 1.863(4)
Si5 C18 1.868(3)
Si5 C19 1.861(4)
Si3 C12 1.864(3)
Si3 C13 1.863(3)
Si3 C14 1.868(3)
Si3 C7 1.898(3)
Si1 O1 1.647(2)
Si1 C1 1.851(3)
Si1 C4 1.861(3)
Si1 C5 1.859(3)
Si2 C11 1.863(4)
Si2 C10 1.868(3)
Si2 C9 1.861(4)
Si2 C7 1.888(3)
Si6 C23 1.850(4)
Si6 C21 1.856(4)
Si6 C22 1.873(3)
Si6 C4 1.880(3)
C1 C6 1.352(4)
C1 C2 1.517(4)
C6 C7 1.509(4)
O1 C8 1.421(4)
C2 C3 1.605(4)
C3 C4 1.590(4)

loop_
_geom_torsion_atom_site_label_1
_geom_torsion_atom_site_label_2
_geom_torsion_atom_site_label_3
_geom_torsion_atom_site_label_4
_geom_torsion
O1 Si1 C1 C6 -89.4(3)
C4 Si1 C1 C6 156.5(3)
C5 Si1 C1 C6 35.5(3)
O1 Si1 C1 C2 95.0(2)
C4 Si1 C1 C2 -19.1(2)
C5 Si1 C1 C2 -140.1(2)
C2 C1 C6 C7 -5.6(5)
Si1 C1 C6 C7 179.6(2)
C1 C6 C7 Si3 -128.2(3)
C1 C6 C7 Si2 102.8(3)
C12 Si3 C7 C6 -77.4(2)
C13 Si3 C7 C6 40.9(3)
C14 Si3 C7 C6 160.2(2)
C12 Si3 C7 Si2 50.1(2)
C13 Si3 C7 Si2 168.48(16)
C14 Si3 C7 Si2 -72.3(2)
C11 Si2 C7 C6 -86.1(3)
C10 Si2 C7 C6 158.0(2)
C9 Si2 C7 C6 35.1(3)
C11 Si2 C7 Si3 148.09(19)
C10 Si2 C7 Si3 32.1(2)
C9 Si2 C7 Si3 -90.8(2)
C1 Si1 O1 C8 63.4(3)
C4 Si1 O1 C8 170.3(3)
C5 Si1 O1 C8 -63.7(3)
C6 C1 C2 C3 -149.9(3)
Si1 C1 C2 C3 25.4(3)
C6 C1 C2 Si4 81.7(3)
Si1 C1 C2 Si4 -103.03(19)
C16 Si4 C2 C1 43.3(3)
C15 Si4 C2 C1 166.2(2)
C17 Si4 C2 C1 -77.2(2)
C16 Si4 C2 C3 -83.3(2)
C15 Si4 C2 C3 39.6(3)
C17 Si4 C2 C3 156.2(2)
C1 C2 C3 C4 -21.9(3)
Si4 C2 C3 C4 108.1(2)
C1 C2 C3 Si5 102.2(2)
Si4 C2 C3 Si5 -127.75(17)
C20 Si5 C3 C4 57.2(2)
C18 Si5 C3 C4 -61.1(2)
C19 Si5 C3 C4 -179.5(2)
C20 Si5 C3 C2 -68.2(2)
C18 Si5 C3 C2 173.4(2)
C19 Si5 C3 C2 55.1(2)
C2 C3 C4 Si1 7.8(3)
Si5 C3 C4 Si1 -115.54(17)
C2 C3 C4 Si6 -125.5(2)
Si5 C3 C4 Si6 111.1(2)
O1 Si1 C4 C3 -111.7(2)
C1 Si1 C4 C3 6.1(2)
C5 Si1 C4 C3 125.9(2)
O1 Si1 C4 Si6 22.5(2)
C1 Si1 C4 Si6 140.30(17)
C5 Si1 C4 Si6 -99.9(2)
C23 Si6 C4 C3 57.5(3)
C21 Si6 C4 C3 -179.8(2)
C22 Si6 C4 C3 -63.3(3)
C23 Si6 C4 Si1 -70.8(2)
C21 Si6 C4 Si1 51.9(2)
C22 Si6 C4 Si1 168.44(18)
